data_1575018
loop_
_publ_author_name
'Hoffman, Aleksander'
'Zychowicz, Mikolaj'
'Wang, Junhao'
'Matsuura, Keisuke'
'Kagawa, Fumitaka'
'Rzepiela, Jan'
'Heczko, Michal'
'Ba\'s, Sebastian'
'Tokoro, Hiroko'
'Ohkoshi, Shin-ichi'
'Chorazy, Szymon'

_publ_section_title
;
 Photoluminescent, dielectric, and magnetic responsivity to the humidity
 variation in SHG-active pyroelectric manganese(ii)-based molecular
 material
;
_journal_issue 20
_journal_name_full 'Chemical Science'
_journal_page_first 8979
_journal_page_last 8997
_journal_paper_doi 10.1039/D5SC00404G
_journal_volume 16
_journal_year 2025
_chemical_absolute_configuration ad
_chemical_formula_moiety 'C78 H72 Mn O6 P6, Cl4 Mn'
_chemical_formula_sum 'C78 H72 Cl4 Mn2 O6 P6'
_chemical_formula_weight 1542.85
_space_group_IT_number 9
_space_group_name_Hall 'C -2yc'
_space_group_name_H-M_alt 'C 1 c 1'
_symmetry_cell_setting monoclinic
_symmetry_Int_Tables_number 9
_symmetry_space_group_name_Hall 'C -2yc'
_symmetry_space_group_name_H-M 'C 1 c 1'
_atom_sites_solution_hydrogens geom
_audit_conform_dict_location ftp://ftp.iucr.org/pub/cif_core.dic
_audit_conform_dict_name cif_core.dic
_audit_conform_dict_version 2.4.5
_audit_creation_date 2022-12-06T16:24:36-00:00
_audit_creation_method 'WinGX routine CIF_UPDATE'
_audit_update_record
;
2024-01-24 deposited with the CCDC.	2025-04-15 downloaded from the CCDC.
;
_cell_angle_alpha 90
_cell_angle_beta 100.008(2)
_cell_angle_gamma 90
_cell_formula_units_Z 4
_cell_length_a 11.3912(7)
_cell_length_b 27.2867(17)
_cell_length_c 25.2528(16)
_cell_measurement_reflns_used 41538
_cell_measurement_temperature 300(2)
_cell_measurement_theta_max 25.025
_cell_measurement_theta_min 2.752
_cell_measurement_wavelength 0.71073
_cell_volume 7729.8(8)
_computing_molecular_graphics 'Ortep for Windows (Farrugia, 2012)'
_computing_publication_material 'WinGX publication routines (Farrugia, 2012)'
_computing_structure_refinement 'SHELXL-2018/3 (Sheldrick, 2018)'
_computing_structure_solution 'SHELXT 2018/2 (Sheldrick, 2018)'
_diffrn_ambient_temperature 300(2)
_diffrn_measured_fraction_theta_full 0.997
_diffrn_measured_fraction_theta_max 0.997
_diffrn_measurement_device_type 'D8Quest Eco Photon50'
_diffrn_measurement_method \w
_diffrn_radiation_monochromator graphite
_diffrn_radiation_probe x-ray
_diffrn_radiation_type MoK\a
_diffrn_radiation_wavelength 0.71073
_diffrn_reflns_av_R_equivalents 0.0327
_diffrn_reflns_av_unetI/netI 0.0392
_diffrn_reflns_Laue_measured_fraction_full 0.997
_diffrn_reflns_Laue_measured_fraction_max 0.997
_diffrn_reflns_limit_h_max 13
_diffrn_reflns_limit_h_min -13
_diffrn_reflns_limit_k_max 32
_diffrn_reflns_limit_k_min -32
_diffrn_reflns_limit_l_max 30
_diffrn_reflns_limit_l_min -30
_diffrn_reflns_number 41055
_diffrn_reflns_point_group_measured_fraction_full 0.989
_diffrn_reflns_point_group_measured_fraction_max 0.989
_diffrn_reflns_theta_full 25.025
_diffrn_reflns_theta_max 25.025
_diffrn_reflns_theta_min 2.752
_diffrn_standards_interval_count 0
_diffrn_standards_interval_time 0
_diffrn_standards_number 0
_exptl_absorpt_coefficient_mu 0.639
_exptl_absorpt_correction_T_max 0.7454
_exptl_absorpt_correction_T_min 0.6321
_exptl_absorpt_correction_type multi-scan
_exptl_absorpt_process_details 'SADABS-2016/2 (Bruker,2016/2)'
_exptl_crystal_colour colorless
_exptl_crystal_density_diffrn 1.326
_exptl_crystal_density_method 'not measured'
_exptl_crystal_description block
_exptl_crystal_F_000 3184
_exptl_crystal_preparation 'Magnetic properties,Luminescent'
_exptl_crystal_size_max 0.45
_exptl_crystal_size_mid 0.24
_exptl_crystal_size_min 0.09
_refine_diff_density_max 0.705
_refine_diff_density_min -0.298
_refine_diff_density_rms 0.062
_refine_ls_abs_structure_details
;
 Flack x determined using 5845 quotients [(I+)-(I-)]/[(I+)+(I-)]
 (Parsons, Flack and Wagner, Acta Cryst. B69 (2013) 249-259).
;
_refine_ls_abs_structure_Flack 0.090(5)
_refine_ls_extinction_method none
_refine_ls_goodness_of_fit_ref 1.055
_refine_ls_hydrogen_treatment constr
_refine_ls_matrix_type full
_refine_ls_number_constraints 0
_refine_ls_number_parameters 865
_refine_ls_number_reflns 13501
_refine_ls_number_restraints 2
_refine_ls_restrained_S_all 1.055
_refine_ls_R_factor_all 0.0464
_refine_ls_R_factor_gt 0.044
_refine_ls_shift/su_max 0.001
_refine_ls_shift/su_mean 0
_refine_ls_structure_factor_coef Fsqd
_refine_ls_weighting_details 'w=1/[\s^2^(Fo^2^)+(0.0537P)^2^+15.0720P] where P=(Fo^2^+2Fc^2^)/3'
_refine_ls_weighting_scheme calc
_refine_ls_wR_factor_gt 0.1126
_refine_ls_wR_factor_ref 0.1139
_reflns_Friedel_coverage 0.981
_reflns_Friedel_fraction_full 0.98
_reflns_Friedel_fraction_max 0.98
_reflns_number_gt 12891
_reflns_number_total 13501
_reflns_threshold_expression 'I > 2\s(I)'
_cod_data_source_file d5sc00404g2.cif
_cod_data_source_block compound_1_300K
_cod_original_sg_symbol_H-M 'C c'
_cod_database_code 1575018
_shelx_shelxl_version_number 2018/3

loop_
_symmetry_equiv_pos_as_xyz
'x, y, z'
'x, -y, z+1/2'
'x+1/2, y+1/2, z'
'x+1/2, -y+1/2, z+1/2'

loop_
_atom_site_label
_atom_site_type_symbol
_atom_site_fract_x
_atom_site_fract_y
_atom_site_fract_z
_atom_site_U_iso_or_equiv
_atom_site_adp_type
_atom_site_occupancy
_atom_site_site_symmetry_order
_atom_site_calc_flag
_atom_site_refinement_flags_posn
_atom_site_refinement_flags_adp
_atom_site_refinement_flags_occupancy
_atom_site_disorder_assembly
_atom_site_disorder_group
Mn1 Mn 0.45610(6) 0.64006(3) 0.52800(3) 0.02466(17) Uani 1 1 d . . . . .
Mn2 Mn 0.73697(9) 0.38173(4) 0.73608(4) 0.0442(2) Uani 1 1 d . . . . .
Cl1 Cl 0.6686(2) 0.30784(7) 0.76946(8) 0.0606(5) Uani 1 1 d . . . . .
P3 P 0.52012(12) 0.71228(5) 0.64429(6) 0.0285(3) Uani 1 1 d . . . . .
P1 P 0.64868(12) 0.68983(5) 0.44959(6) 0.0296(3) Uani 1 1 d . . . . .
P6 P 0.64018(13) 0.54078(5) 0.57393(7) 0.0324(3) Uani 1 1 d . . . . .
P2 P 0.40840(12) 0.66003(6) 0.39238(6) 0.0315(3) Uani 1 1 d . . . . .
Cl3 Cl 0.56806(18) 0.41169(8) 0.67695(9) 0.0675(6) Uani 1 1 d . . . . .
P5 P 0.37761(12) 0.52200(5) 0.54338(6) 0.0286(3) Uani 1 1 d . . . . .
Cl4 Cl 0.88320(18) 0.36624(8) 0.68209(9) 0.0621(5) Uani 1 1 d . . . . .
P4 P 0.27478(12) 0.71840(5) 0.58189(6) 0.0291(3) Uani 1 1 d . . . . .
Cl2 Cl 0.8118(3) 0.43288(9) 0.80882(9) 0.0779(6) Uani 1 1 d . . . . .
O3 O 0.5214(3) 0.66677(14) 0.61120(16) 0.0322(8) Uani 1 1 d . . . . .
O2 O 0.3756(4) 0.64073(16) 0.44345(15) 0.0352(9) Uani 1 1 d . . . . .
O1 O 0.5911(4) 0.68629(14) 0.49868(15) 0.0332(9) Uani 1 1 d . . . . .
O5 O 0.3475(3) 0.57583(14) 0.53817(16) 0.0323(9) Uani 1 1 d . . . . .
O4 O 0.3055(3) 0.68576(15) 0.53825(16) 0.0345(9) Uani 1 1 d . . . . .
O6 O 0.6052(3) 0.58624(14) 0.54195(17) 0.0348(9) Uani 1 1 d . . . . .
C28 C 0.4455(6) 0.7863(3) 0.5706(3) 0.0446(15) Uani 1 1 d . . . . .
H28A H 0.51316 0.805245 0.586954 0.067 Uiso 1 1 calc R U . . .
H28B H 0.467662 0.765753 0.543084 0.067 Uiso 1 1 calc R U . . .
H28C H 0.382334 0.807847 0.555055 0.067 Uiso 1 1 calc R U . . .
C10 C 0.6937(9) 0.7686(3) 0.3840(3) 0.065(2) Uani 1 1 d . . . . .
H10 H 0.710498 0.745664 0.359161 0.078 Uiso 1 1 calc R U . . .
C46 C 0.1809(7) 0.7086(3) 0.6762(3) 0.0537(18) Uani 1 1 d . . . . .
H46 H 0.171979 0.742525 0.675434 0.064 Uiso 1 1 calc R U . . .
C21 C 0.3694(6) 0.7236(2) 0.3806(3) 0.0414(14) Uani 1 1 d . . . . .
C27 C 0.4031(5) 0.7542(2) 0.6134(2) 0.0313(12) Uani 1 1 d . . . . .
H27 H 0.379753 0.775301 0.641212 0.038 Uiso 1 1 calc R U . . .
C9 C 0.6586(5) 0.7534(2) 0.4307(2) 0.0353(13) Uani 1 1 d . . . . .
C4 C 0.8494(6) 0.6520(3) 0.5120(3) 0.0452(15) Uani 1 1 d . . . . .
H4 H 0.808719 0.656792 0.540445 0.054 Uiso 1 1 calc R U . . .
C54 C 0.4837(6) 0.5340(3) 0.6475(3) 0.0459(15) Uani 1 1 d . . . . .
H54A H 0.415159 0.518088 0.657007 0.069 Uiso 1 1 calc R U . . .
H54B H 0.551184 0.529078 0.675519 0.069 Uiso 1 1 calc R U . . .
H54C H 0.468242 0.568444 0.642808 0.069 Uiso 1 1 calc R U . . .
C55 C 0.3940(5) 0.4957(2) 0.4796(2) 0.0376(14) Uani 1 1 d . . . . .
C42 C 0.2339(6) 0.6350(2) 0.6359(3) 0.0462(16) Uani 1 1 d . . . . .
H42 H 0.261498 0.618972 0.607936 0.055 Uiso 1 1 calc R U . . .
C68 C 0.7278(7) 0.4483(3) 0.5516(4) 0.063(2) Uani 1 1 d . . . . .
H68 H 0.698962 0.436354 0.581343 0.075 Uiso 1 1 calc R U . . .
C29 C 0.5004(5) 0.6995(3) 0.7121(2) 0.0399(14) Uani 1 1 d . . . . .
C53 C 0.5103(5) 0.5121(2) 0.5945(2) 0.0310(12) Uani 1 1 d . . . . .
H53 H 0.524554 0.476778 0.599152 0.037 Uiso 1 1 calc R U . . .
C2 C 0.6007(6) 0.5991(3) 0.4020(3) 0.0458(15) Uani 1 1 d . . . . .
H2A H 0.684658 0.594947 0.402849 0.069 Uiso 1 1 calc R U . . .
H2B H 0.580575 0.588179 0.435465 0.069 Uiso 1 1 calc R U . . .
H2C H 0.557127 0.580276 0.373026 0.069 Uiso 1 1 calc R U . . .
C56 C 0.3420(8) 0.5191(3) 0.4342(3) 0.060(2) Uani 1 1 d . . . . .
H56 H 0.302527 0.548634 0.436587 0.072 Uiso 1 1 calc R U . . .
C1 C 0.5681(5) 0.6537(2) 0.3937(2) 0.0303(12) Uani 1 1 d . . . . .
H1 H 0.588444 0.6652 0.359609 0.036 Uiso 1 1 calc R U . . .
C11 C 0.7041(9) 0.8181(3) 0.3740(4) 0.073(3) Uani 1 1 d . . . . .
H11 H 0.729869 0.828233 0.342803 0.088 Uiso 1 1 calc R U . . .
C35 C 0.6608(5) 0.7443(2) 0.6505(2) 0.0333(12) Uani 1 1 d . . . . .
C74 C 0.7681(7) 0.6020(3) 0.6479(3) 0.060(2) Uani 1 1 d . . . . .
H74 H 0.735193 0.626669 0.624568 0.072 Uiso 1 1 calc R U . . .
C45 C 0.1514(8) 0.6817(4) 0.7183(3) 0.068(2) Uani 1 1 d . . . . .
H45 H 0.123438 0.697542 0.74627 0.082 Uiso 1 1 calc R U . . .
C30 C 0.4604(7) 0.7341(3) 0.7450(3) 0.059(2) Uani 1 1 d . . . . .
H30 H 0.435381 0.764722 0.731251 0.07 Uiso 1 1 calc R U . . .
C47 C 0.1605(5) 0.7614(2) 0.5543(3) 0.0347(13) Uani 1 1 d . . . . .
C73 C 0.7431(5) 0.5540(3) 0.6350(3) 0.0467(16) Uani 1 1 d . . . . .
C72 C 0.7606(7) 0.5141(3) 0.4935(4) 0.060(2) Uani 1 1 d . . . . .
H72 H 0.753715 0.547124 0.484578 0.072 Uiso 1 1 calc R U . . .
C34 C 0.5320(7) 0.6535(3) 0.7325(3) 0.0534(18) Uani 1 1 d . . . . .
H34 H 0.555852 0.629507 0.710402 0.064 Uiso 1 1 calc R U . . .
C38 C 0.8815(7) 0.7883(3) 0.6587(4) 0.066(2) Uani 1 1 d . . . . .
H38 H 0.956343 0.802689 0.661911 0.079 Uiso 1 1 calc R U . . .
C67 C 0.7126(5) 0.4972(2) 0.5374(3) 0.0420(15) Uani 1 1 d . . . . .
C14 C 0.6396(7) 0.7884(3) 0.4678(3) 0.0553(18) Uani 1 1 d . . . . .
H14 H 0.620452 0.778474 0.500488 0.066 Uiso 1 1 calc R U . . .
C41 C 0.2239(5) 0.6847(2) 0.6349(2) 0.0359(13) Uani 1 1 d . . . . .
C3 C 0.7986(5) 0.6646(2) 0.4610(3) 0.0373(13) Uani 1 1 d . . . . .
C65 C 0.0638(8) 0.4859(4) 0.5855(5) 0.091(3) Uani 1 1 d . . . . .
H65 H -0.008752 0.501379 0.585897 0.11 Uiso 1 1 calc R U . . .
C66 C 0.1532(6) 0.5107(3) 0.5683(4) 0.059(2) Uani 1 1 d . . . . .
H66 H 0.141837 0.543187 0.557523 0.071 Uiso 1 1 calc R U . . .
C15 C 0.3316(6) 0.6262(3) 0.3351(2) 0.0421(15) Uani 1 1 d . . . . .
C44 C 0.1631(8) 0.6322(4) 0.7190(4) 0.070(2) Uani 1 1 d . . . . .
H44 H 0.143524 0.614387 0.747675 0.084 Uiso 1 1 calc R U . . .
C61 C 0.2608(5) 0.4881(2) 0.5668(2) 0.0339(13) Uani 1 1 d . . . . .
C23 C 0.2894(9) 0.7975(3) 0.4109(4) 0.077(3) Uani 1 1 d . . . . .
H23 H 0.256837 0.814663 0.436627 0.093 Uiso 1 1 calc R U . . .
C6 C 1.0237(7) 0.6250(3) 0.4799(5) 0.071(3) Uani 1 1 d . . . . .
H6 H 1.100658 0.612309 0.486373 0.085 Uiso 1 1 calc R U . . .
C70 C 0.8293(10) 0.4337(4) 0.4785(6) 0.097(4) Uani 1 1 d . . . . .
H70 H 0.867462 0.412 0.45867 0.117 Uiso 1 1 calc R U . . .
C48 C 0.1372(6) 0.8039(2) 0.5810(3) 0.0457(15) Uani 1 1 d . . . . .
H48 H 0.184315 0.812467 0.61351 0.055 Uiso 1 1 calc R U . . .
C43 C 0.2036(8) 0.6081(3) 0.6777(4) 0.068(2) Uani 1 1 d . . . . .
H43 H 0.210522 0.574101 0.678115 0.082 Uiso 1 1 calc R U . . .
C49 C 0.0432(7) 0.8333(3) 0.5584(4) 0.058(2) Uani 1 1 d . . . . .
H49 H 0.025835 0.861381 0.57645 0.069 Uiso 1 1 calc R U . . .
C52 C 0.0918(6) 0.7496(2) 0.5050(3) 0.0445(15) Uani 1 1 d . . . . .
H52 H 0.108566 0.721625 0.48662 0.053 Uiso 1 1 calc R U . . .
C64 C 0.0789(8) 0.4382(4) 0.6022(4) 0.078(3) Uani 1 1 d . . . . .
H64 H 0.016543 0.421506 0.613552 0.094 Uiso 1 1 calc R U . . .
C22 C 0.3191(7) 0.7483(3) 0.4181(3) 0.0568(19) Uani 1 1 d . . . . .
H22 H 0.304738 0.73211 0.448708 0.068 Uiso 1 1 calc R U . . .
C16 C 0.3846(7) 0.6063(3) 0.2941(3) 0.0553(19) Uani 1 1 d . . . . .
H16 H 0.46568 0.610593 0.294458 0.066 Uiso 1 1 calc R U . . .
C37 C 0.8444(8) 0.7559(4) 0.6180(4) 0.077(3) Uani 1 1 d . . . . .
H37 H 0.893383 0.748749 0.59319 0.092 Uiso 1 1 calc R U . . .
C26 C 0.3899(9) 0.7464(4) 0.3346(4) 0.077(3) Uani 1 1 d . . . . .
H26 H 0.421844 0.729314 0.308562 0.092 Uiso 1 1 calc R U . . .
C69 C 0.7868(9) 0.4170(3) 0.5211(6) 0.096(4) Uani 1 1 d . . . . .
H69 H 0.796424 0.384161 0.53061 0.115 Uiso 1 1 calc R U . . .
C13 C 0.6487(9) 0.8381(3) 0.4573(4) 0.070(2) Uani 1 1 d . . . . .
H13 H 0.635589 0.861383 0.482485 0.084 Uiso 1 1 calc R U . . .
C36 C 0.7332(6) 0.7336(3) 0.6137(3) 0.0523(18) Uani 1 1 d . . . . .
H36 H 0.707865 0.711546 0.585984 0.063 Uiso 1 1 calc R U . . .
C40 C 0.6983(8) 0.7770(4) 0.6906(3) 0.073(3) Uani 1 1 d . . . . .
H40 H 0.650372 0.78455 0.715724 0.087 Uiso 1 1 calc R U . . .
C8 C 0.8596(7) 0.6576(4) 0.4189(3) 0.063(2) Uani 1 1 d . . . . .
H8 H 0.825769 0.666902 0.384197 0.075 Uiso 1 1 calc R U . . .
C7 C 0.9718(8) 0.6367(4) 0.4292(5) 0.080(3) Uani 1 1 d . . . . .
H7 H 1.012046 0.630535 0.400887 0.096 Uiso 1 1 calc R U . . .
C60 C 0.4518(7) 0.4516(3) 0.4752(3) 0.0588(19) Uani 1 1 d . . . . .
H60 H 0.485838 0.434539 0.505978 0.071 Uiso 1 1 calc R U . . .
C50 C -0.0251(7) 0.8218(3) 0.5097(4) 0.068(2) Uani 1 1 d . . . . .
H50 H -0.08694 0.842474 0.49473 0.082 Uiso 1 1 calc R U . . .
C57 C 0.3475(11) 0.4990(3) 0.3843(3) 0.082(3) Uani 1 1 d . . . . .
H57 H 0.311367 0.515083 0.35323 0.098 Uiso 1 1 calc R U . . .
C20 C 0.2122(7) 0.6197(4) 0.3334(4) 0.079(3) Uani 1 1 d . . . . .
H20 H 0.175795 0.632915 0.36035 0.095 Uiso 1 1 calc R U . . .
C31 C 0.4578(9) 0.7231(4) 0.7981(3) 0.075(3) Uani 1 1 d . . . . .
H31 H 0.432737 0.746674 0.82023 0.09 Uiso 1 1 calc R U . . .
C5 C 0.9645(7) 0.6316(3) 0.5209(4) 0.067(2) Uani 1 1 d . . . . .
H5 H 0.99995 0.62262 0.555501 0.08 Uiso 1 1 calc R U . . .
C58 C 0.4051(11) 0.4563(4) 0.3805(4) 0.083(3) Uani 1 1 d . . . . .
H58 H 0.407715 0.442824 0.346893 0.099 Uiso 1 1 calc R U . . .
C32 C 0.4911(9) 0.6787(5) 0.8182(3) 0.086(3) Uani 1 1 d . . . . .
H32 H 0.489062 0.671819 0.854118 0.103 Uiso 1 1 calc R U . . .
C17 C 0.3163(9) 0.5805(4) 0.2533(3) 0.080(3) Uani 1 1 d . . . . .
H17 H 0.351645 0.566794 0.226239 0.096 Uiso 1 1 calc R U . . .
C62 C 0.2753(7) 0.4405(3) 0.5843(3) 0.0569(19) Uani 1 1 d . . . . .
H62 H 0.347735 0.424798 0.584134 0.068 Uiso 1 1 calc R U . . .
C24 C 0.3092(10) 0.8199(4) 0.3647(6) 0.093(4) Uani 1 1 d . . . . .
H24 H 0.286186 0.852379 0.358361 0.112 Uiso 1 1 calc R U . . .
C33 C 0.5282(9) 0.6431(4) 0.7859(4) 0.073(3) Uani 1 1 d . . . . .
H33 H 0.550596 0.61228 0.799898 0.088 Uiso 1 1 calc R U . . .
C71 C 0.8178(10) 0.4832(4) 0.4628(5) 0.090(3) Uani 1 1 d . . . . .
H71 H 0.847584 0.494705 0.433102 0.108 Uiso 1 1 calc R U . . .
C12 C 0.6770(8) 0.8519(3) 0.4093(4) 0.070(2) Uani 1 1 d . . . . .
H12 H 0.677771 0.885011 0.400655 0.084 Uiso 1 1 calc R U . . .
C51 C -0.0029(7) 0.7803(3) 0.4831(4) 0.064(2) Uani 1 1 d . . . . .
H51 H -0.050505 0.772296 0.450437 0.076 Uiso 1 1 calc R U . . .
C75 C 0.8425(9) 0.6139(5) 0.6957(4) 0.087(3) Uani 1 1 d . . . . .
H75 H 0.859732 0.646604 0.704003 0.105 Uiso 1 1 calc R U . . .
C76 C 0.8899(9) 0.5788(6) 0.7302(4) 0.098(4) Uani 1 1 d . . . . .
H76 H 0.937202 0.587207 0.762751 0.118 Uiso 1 1 calc R U . . .
C78 C 0.7958(8) 0.5175(4) 0.6687(4) 0.089(4) Uani 1 1 d . . . . .
H78 H 0.783365 0.484685 0.659213 0.106 Uiso 1 1 calc R U . . .
C19 C 0.1446(9) 0.5935(5) 0.2918(4) 0.101(4) Uani 1 1 d . . . . .
H19 H 0.063437 0.588944 0.291174 0.121 Uiso 1 1 calc R U . . .
C63 C 0.1841(8) 0.4153(3) 0.6023(4) 0.074(3) Uani 1 1 d . . . . .
H63 H 0.195122 0.383104 0.614173 0.089 Uiso 1 1 calc R U . . .
C18 C 0.1967(9) 0.5748(4) 0.2522(3) 0.087(3) Uani 1 1 d . . . . .
H18 H 0.150977 0.557868 0.223986 0.104 Uiso 1 1 calc R U . . .
C59 C 0.4586(10) 0.4330(4) 0.4252(5) 0.083(3) Uani 1 1 d . . . . .
H59 H 0.500497 0.404213 0.422249 0.1 Uiso 1 1 calc R U . . .
C39 C 0.8110(10) 0.7991(4) 0.6934(4) 0.088(3) Uani 1 1 d . . . . .
H39 H 0.836391 0.821913 0.720356 0.105 Uiso 1 1 calc R U . . .
C77 C 0.8679(9) 0.5302(5) 0.7169(5) 0.108(5) Uani 1 1 d . . . . .
H77 H 0.901666 0.505823 0.740381 0.129 Uiso 1 1 calc R U . . .
C25 C 0.3615(12) 0.7958(5) 0.3282(5) 0.105(4) Uani 1 1 d . . . . .
H25 H 0.378612 0.812528 0.298383 0.127 Uiso 1 1 calc R U . . .

loop_
_atom_site_aniso_label
_atom_site_aniso_U_11
_atom_site_aniso_U_22
_atom_site_aniso_U_33
_atom_site_aniso_U_23
_atom_site_aniso_U_13
_atom_site_aniso_U_12
Mn1 0.0253(4) 0.0248(4) 0.0249(4) 0.0007(3) 0.0074(3) 0.0002(3)
Mn2 0.0491(6) 0.0467(6) 0.0397(5) 0.0056(4) 0.0156(4) 0.0028(5)
Cl1 0.0872(14) 0.0500(10) 0.0492(10) 0.0088(8) 0.0249(10) -0.0005(9)
P3 0.0272(7) 0.0329(7) 0.0256(7) -0.0019(6) 0.0057(5) 0.0016(6)
P1 0.0287(7) 0.0353(8) 0.0259(7) 0.0004(6) 0.0083(6) -0.0038(6)
P6 0.0259(7) 0.0289(7) 0.0431(8) 0.0057(6) 0.0080(6) 0.0021(6)
P2 0.0290(7) 0.0419(8) 0.0238(7) 0.0032(6) 0.0047(6) -0.0007(6)
Cl3 0.0579(11) 0.0639(12) 0.0795(14) 0.0289(10) 0.0089(10) 0.0109(9)
P5 0.0264(7) 0.0256(7) 0.0346(7) 0.0029(6) 0.0073(6) -0.0029(6)
Cl4 0.0580(11) 0.0688(12) 0.0671(12) -0.0128(10) 0.0320(9) -0.0069(9)
P4 0.0265(7) 0.0317(7) 0.0297(7) -0.0010(6) 0.0068(6) 0.0060(6)
Cl2 0.1083(18) 0.0752(14) 0.0536(12) -0.0103(10) 0.0240(11) -0.0169(13)
O3 0.0286(19) 0.034(2) 0.033(2) -0.0025(17) 0.0041(16) 0.0015(17)
O2 0.038(2) 0.046(2) 0.023(2) 0.0020(17) 0.0085(17) -0.0020(18)
O1 0.040(2) 0.033(2) 0.028(2) -0.0013(16) 0.0122(17) -0.0081(18)
O5 0.031(2) 0.031(2) 0.036(2) 0.0039(17) 0.0090(17) 0.0001(16)
O4 0.032(2) 0.039(2) 0.032(2) -0.0033(17) 0.0054(17) 0.0068(18)
O6 0.031(2) 0.029(2) 0.046(2) 0.0047(18) 0.0115(18) 0.0026(16)
C28 0.040(3) 0.045(4) 0.050(4) 0.011(3) 0.009(3) 0.002(3)
C10 0.098(6) 0.062(5) 0.038(4) 0.002(3) 0.021(4) -0.025(5)
C46 0.063(5) 0.051(4) 0.053(4) 0.005(3) 0.028(4) 0.013(4)
C21 0.038(3) 0.045(4) 0.040(3) 0.011(3) 0.005(3) 0.004(3)
C27 0.032(3) 0.031(3) 0.032(3) -0.004(2) 0.010(2) 0.000(2)
C9 0.030(3) 0.036(3) 0.039(3) 0.004(3) 0.005(2) -0.008(2)
C4 0.042(4) 0.046(4) 0.047(4) 0.002(3) 0.005(3) 0.002(3)
C54 0.041(3) 0.059(4) 0.038(3) 0.001(3) 0.007(3) -0.001(3)
C55 0.038(3) 0.042(3) 0.035(3) 0.001(3) 0.010(3) -0.013(3)
C42 0.045(4) 0.042(4) 0.055(4) 0.000(3) 0.019(3) 0.000(3)
C68 0.049(4) 0.033(4) 0.112(7) 0.007(4) 0.030(4) 0.009(3)
C29 0.035(3) 0.055(4) 0.030(3) 0.003(3) 0.006(3) 0.002(3)
C53 0.027(3) 0.028(3) 0.038(3) 0.005(2) 0.004(2) -0.002(2)
C2 0.041(3) 0.052(4) 0.044(4) -0.008(3) 0.006(3) 0.001(3)
C56 0.088(6) 0.049(4) 0.042(4) 0.000(3) 0.011(4) 0.001(4)
C1 0.028(3) 0.042(3) 0.023(3) -0.001(2) 0.009(2) -0.001(2)
C11 0.096(7) 0.071(6) 0.051(5) 0.018(4) 0.011(4) -0.027(5)
C35 0.032(3) 0.036(3) 0.030(3) 0.000(2) 0.002(2) 0.003(2)
C74 0.046(4) 0.070(5) 0.062(5) -0.002(4) -0.001(3) 0.000(4)
C45 0.079(6) 0.088(6) 0.049(4) 0.002(4) 0.041(4) 0.004(5)
C30 0.069(5) 0.070(5) 0.041(4) -0.002(4) 0.021(3) 0.024(4)
C47 0.024(3) 0.038(3) 0.044(3) 0.001(3) 0.008(2) 0.006(2)
C73 0.025(3) 0.058(4) 0.054(4) 0.012(3) 0.000(3) -0.011(3)
C72 0.057(5) 0.050(4) 0.077(6) 0.003(4) 0.026(4) 0.007(4)
C34 0.055(4) 0.059(4) 0.047(4) 0.009(3) 0.008(3) 0.000(4)
C38 0.049(4) 0.072(5) 0.074(6) -0.003(4) 0.005(4) -0.027(4)
C67 0.032(3) 0.030(3) 0.069(5) 0.002(3) 0.023(3) 0.001(2)
C14 0.061(5) 0.048(4) 0.064(5) -0.001(4) 0.031(4) 0.001(3)
C41 0.025(3) 0.051(4) 0.032(3) -0.001(3) 0.007(2) 0.003(3)
C3 0.030(3) 0.042(3) 0.040(3) -0.005(3) 0.010(2) -0.003(3)
C65 0.034(4) 0.111(9) 0.135(10) 0.015(7) 0.032(5) -0.008(5)
C66 0.037(4) 0.053(4) 0.088(6) 0.017(4) 0.017(4) 0.001(3)
C15 0.037(3) 0.061(4) 0.026(3) 0.002(3) 0.001(2) -0.005(3)
C44 0.075(6) 0.085(7) 0.056(5) 0.018(4) 0.031(4) -0.001(5)
C61 0.030(3) 0.034(3) 0.038(3) 0.004(2) 0.006(2) -0.007(2)
C23 0.091(7) 0.053(5) 0.092(7) 0.010(5) 0.023(5) 0.022(5)
C6 0.033(4) 0.061(5) 0.119(8) -0.006(5) 0.011(5) 0.005(4)
C70 0.088(7) 0.067(6) 0.153(11) -0.024(7) 0.063(8) 0.017(5)
C48 0.038(3) 0.045(4) 0.055(4) -0.003(3) 0.011(3) 0.004(3)
C43 0.073(5) 0.053(5) 0.084(6) 0.009(4) 0.032(5) 0.001(4)
C49 0.044(4) 0.039(4) 0.091(6) 0.004(4) 0.013(4) 0.019(3)
C52 0.047(4) 0.039(3) 0.044(4) 0.002(3) -0.002(3) 0.005(3)
C64 0.054(5) 0.102(8) 0.080(6) 0.024(5) 0.020(4) -0.034(5)
C22 0.054(4) 0.056(5) 0.060(5) 0.006(4) 0.011(4) 0.016(4)
C16 0.056(4) 0.077(5) 0.034(4) -0.009(3) 0.011(3) -0.019(4)
C37 0.056(5) 0.099(7) 0.083(6) -0.019(5) 0.033(5) -0.031(5)
C26 0.094(7) 0.078(6) 0.060(5) 0.031(5) 0.019(5) 0.017(5)
C69 0.080(7) 0.039(5) 0.180(12) 0.004(6) 0.051(8) 0.021(4)
C13 0.084(6) 0.042(4) 0.091(7) -0.008(4) 0.035(5) 0.000(4)
C36 0.045(4) 0.059(4) 0.056(4) -0.019(3) 0.018(3) -0.015(3)
C40 0.068(5) 0.096(7) 0.058(5) -0.040(5) 0.022(4) -0.032(5)
C8 0.041(4) 0.099(7) 0.051(4) -0.015(4) 0.015(3) 0.003(4)
C7 0.052(5) 0.104(8) 0.092(7) -0.033(6) 0.031(5) -0.009(5)
C60 0.065(5) 0.049(4) 0.063(5) -0.016(4) 0.011(4) 0.003(4)
C50 0.037(4) 0.052(5) 0.112(7) 0.022(5) 0.002(4) 0.012(3)
C57 0.145(10) 0.058(5) 0.041(4) -0.001(4) 0.013(5) -0.016(6)
C20 0.042(4) 0.137(9) 0.058(5) -0.017(5) 0.010(4) -0.016(5)
C31 0.087(6) 0.103(7) 0.040(4) 0.002(4) 0.026(4) 0.022(5)
C5 0.046(4) 0.062(5) 0.085(6) 0.014(4) -0.007(4) 0.001(4)
C58 0.136(9) 0.068(6) 0.053(5) -0.015(4) 0.041(6) -0.015(6)
C32 0.086(7) 0.137(10) 0.037(4) 0.027(5) 0.021(4) 0.005(7)
C17 0.097(7) 0.109(8) 0.031(4) -0.012(4) 0.006(4) -0.032(6)
C62 0.043(4) 0.048(4) 0.079(5) 0.020(4) 0.009(4) -0.009(3)
C24 0.086(7) 0.052(5) 0.135(10) 0.028(6) 0.003(7) 0.017(5)
C33 0.082(6) 0.081(6) 0.057(5) 0.028(5) 0.009(4) -0.005(5)
C71 0.100(8) 0.092(8) 0.091(7) -0.009(6) 0.049(6) 0.022(6)
C12 0.070(5) 0.042(4) 0.093(7) 0.016(4) 0.003(5) -0.002(4)
C51 0.040(4) 0.062(5) 0.080(6) 0.014(4) -0.013(4) -0.004(4)
C75 0.074(6) 0.108(8) 0.071(6) -0.016(6) -0.011(5) -0.019(6)
C76 0.060(6) 0.151(12) 0.075(7) 0.011(7) -0.016(5) -0.033(7)
C78 0.053(5) 0.092(7) 0.109(8) 0.048(6) -0.021(5) -0.021(5)
C19 0.054(5) 0.177(13) 0.069(6) -0.026(7) 0.003(5) -0.049(7)
C63 0.065(5) 0.069(5) 0.084(6) 0.037(5) 0.002(4) -0.031(5)
C18 0.089(7) 0.127(9) 0.040(4) -0.013(5) 0.000(4) -0.056(7)
C59 0.098(7) 0.062(6) 0.097(8) -0.036(6) 0.037(6) -0.006(5)
C39 0.103(8) 0.094(7) 0.062(6) -0.028(5) 0.002(5) -0.056(6)
C77 0.066(6) 0.153(12) 0.089(7) 0.071(8) -0.030(5) -0.043(7)
C25 0.130(10) 0.093(8) 0.095(8) 0.062(7) 0.026(8) 0.017(8)

loop_
_atom_type_symbol
_atom_type_description
_atom_type_scat_dispersion_real
_atom_type_scat_dispersion_imag
_atom_type_scat_source
C C 0.0033 0.0016 'International Tables Vol C Tables 4.2.6.8 and 6.1.1.4'
H H 0 0 'International Tables Vol C Tables 4.2.6.8 and 6.1.1.4'
Cl Cl 0.1484 0.1585 'International Tables Vol C Tables 4.2.6.8 and 6.1.1.4'
Mn Mn 0.3368 0.7283 'International Tables Vol C Tables 4.2.6.8 and 6.1.1.4'
O O 0.0106 0.006 'International Tables Vol C Tables 4.2.6.8 and 6.1.1.4'
P P 0.1023 0.0942 'International Tables Vol C Tables 4.2.6.8 and 6.1.1.4'

loop_
_geom_angle_atom_site_label_1
_geom_angle_atom_site_label_2
_geom_angle_atom_site_label_3
_geom_angle
_geom_angle_site_symmetry_1
_geom_angle_site_symmetry_3
_geom_angle_publ_flag
O4 Mn1 O2 84.55(15) . . ?
O4 Mn1 O5 88.38(15) . . ?
O2 Mn1 O5 88.35(15) . . ?
O4 Mn1 O1 108.76(15) . . ?
O2 Mn1 O1 82.29(15) . . ?
O5 Mn1 O1 159.44(15) . . ?
O4 Mn1 O3 80.83(14) . . ?
O2 Mn1 O3 159.98(16) . . ?
O5 Mn1 O3 104.76(15) . . ?
O1 Mn1 O3 89.52(15) . . ?
O4 Mn1 O6 162.98(15) . . ?
O2 Mn1 O6 109.95(16) . . ?
O5 Mn1 O6 83.34(15) . . ?
O1 Mn1 O6 82.74(15) . . ?
O3 Mn1 O6 86.91(15) . . ?
Cl2 Mn2 Cl4 111.14(9) . . ?
Cl2 Mn2 Cl3 115.69(10) . . ?
Cl4 Mn2 Cl3 105.94(9) . . ?
Cl2 Mn2 Cl1 108.97(8) . . ?
Cl4 Mn2 Cl1 111.16(8) . . ?
Cl3 Mn2 Cl1 103.70(9) . . ?
O3 P3 C29 112.6(3) . . ?
O3 P3 C35 110.8(3) . . ?
C29 P3 C35 105.5(3) . . ?
O3 P3 C27 111.0(2) . . ?
C29 P3 C27 109.0(3) . . ?
C35 P3 C27 107.7(3) . . ?
O1 P1 C9 109.6(3) . . ?
O1 P1 C3 112.1(3) . . ?
C9 P1 C3 107.8(3) . . ?
O1 P1 C1 111.7(2) . . ?
C9 P1 C1 111.0(3) . . ?
C3 P1 C1 104.4(3) . . ?
O6 P6 C67 112.1(3) . . ?
O6 P6 C73 111.7(3) . . ?
C67 P6 C73 106.5(3) . . ?
O6 P6 C53 110.8(2) . . ?
C67 P6 C53 109.3(3) . . ?
C73 P6 C53 106.3(3) . . ?
O2 P2 C21 112.8(3) . . ?
O2 P2 C15 110.5(3) . . ?
C21 P2 C15 106.8(3) . . ?
O2 P2 C1 110.4(2) . . ?
C21 P2 C1 108.1(3) . . ?
C15 P2 C1 108.0(3) . . ?
O5 P5 C55 111.6(3) . . ?
O5 P5 C61 111.0(3) . . ?
C55 P5 C61 106.6(3) . . ?
O5 P5 C53 110.7(2) . . ?
C55 P5 C53 111.7(3) . . ?
C61 P5 C53 105.0(3) . . ?
O4 P4 C47 110.3(3) . . ?
O4 P4 C41 112.8(3) . . ?
C47 P4 C41 108.4(3) . . ?
O4 P4 C27 111.5(2) . . ?
C47 P4 C27 106.9(3) . . ?
C41 P4 C27 106.7(3) . . ?
P3 O3 Mn1 139.8(2) . . ?
P2 O2 Mn1 136.2(3) . . ?
P1 O1 Mn1 137.8(2) . . ?
P5 O5 Mn1 131.8(2) . . ?
P4 O4 Mn1 135.7(2) . . ?
P6 O6 Mn1 139.2(2) . . ?
C9 C10 C11 119.9(8) . . ?
C45 C46 C41 119.4(7) . . ?
C22 C21 C26 121.0(7) . . ?
C22 C21 P2 118.9(5) . . ?
C26 C21 P2 120.1(6) . . ?
C28 C27 P4 109.0(4) . . ?
C28 C27 P3 111.3(4) . . ?
P4 C27 P3 108.7(3) . . ?
C10 C9 C14 118.5(7) . . ?
C10 C9 P1 123.9(6) . . ?
C14 C9 P1 117.3(5) . . ?
C3 C4 C5 118.9(7) . . ?
C56 C55 C60 119.0(7) . . ?
C56 C55 P5 118.0(6) . . ?
C60 C55 P5 122.9(5) . . ?
C41 C42 C43 120.9(7) . . ?
C67 C68 C69 119.8(9) . . ?
C34 C29 C30 119.3(6) . . ?
C34 C29 P3 117.6(5) . . ?
C30 C29 P3 123.1(6) . . ?
C54 C53 P6 111.7(4) . . ?
C54 C53 P5 107.0(4) . . ?
P6 C53 P5 110.3(3) . . ?
C55 C56 C57 120.1(8) . . ?
C2 C1 P2 108.0(4) . . ?
C2 C1 P1 109.7(4) . . ?
P2 C1 P1 109.1(3) . . ?
C12 C11 C10 120.5(8) . . ?
C40 C35 C36 119.6(6) . . ?
C40 C35 P3 122.7(5) . . ?
C36 C35 P3 117.7(5) . . ?
C73 C74 C75 120.1(9) . . ?
C44 C45 C46 120.2(8) . . ?
C31 C30 C29 119.9(8) . . ?
C52 C47 C48 120.1(6) . . ?
C52 C47 P4 117.0(5) . . ?
C48 C47 P4 122.9(5) . . ?
C74 C73 C78 119.7(8) . . ?
C74 C73 P6 118.1(6) . . ?
C78 C73 P6 122.1(7) . . ?
C71 C72 C67 122.2(8) . . ?
C29 C34 C33 119.9(8) . . ?
C39 C38 C37 120.0(8) . . ?
C68 C67 C72 118.3(7) . . ?
C68 C67 P6 123.6(6) . . ?
C72 C67 P6 118.0(5) . . ?
C9 C14 C13 121.3(7) . . ?
C42 C41 C46 119.7(6) . . ?
C42 C41 P4 119.1(5) . . ?
C46 C41 P4 121.2(5) . . ?
C4 C3 C8 120.4(6) . . ?
C4 C3 P1 118.7(5) . . ?
C8 C3 P1 121.0(5) . . ?
C66 C65 C64 120.8(9) . . ?
C65 C66 C61 120.4(8) . . ?
C20 C15 C16 118.8(7) . . ?
C20 C15 P2 115.7(6) . . ?
C16 C15 P2 125.4(5) . . ?
C45 C44 C43 120.7(8) . . ?
C62 C61 C66 118.1(6) . . ?
C62 C61 P5 122.5(5) . . ?
C66 C61 P5 119.3(5) . . ?
C24 C23 C22 118.1(9) . . ?
C5 C6 C7 120.2(8) . . ?
C69 C70 C71 121.6(9) . . ?
C49 C48 C47 119.0(7) . . ?
C42 C43 C44 119.1(8) . . ?
C50 C49 C48 121.0(7) . . ?
C47 C52 C51 119.4(7) . . ?
C63 C64 C65 120.3(7) . . ?
C21 C22 C23 120.6(8) . . ?
C17 C16 C15 119.7(8) . . ?
C38 C37 C36 120.1(8) . . ?
C21 C26 C25 117.8(10) . . ?
C70 C69 C68 120.9(9) . . ?
C12 C13 C14 118.6(8) . . ?
C35 C36 C37 119.8(7) . . ?
C35 C40 C39 118.9(8) . . ?
C3 C8 C7 119.0(8) . . ?
C6 C7 C8 120.9(9) . . ?
C59 C60 C55 119.8(9) . . ?
C51 C50 C49 120.5(7) . . ?
C58 C57 C56 120.4(9) . . ?
C15 C20 C19 120.7(9) . . ?
C32 C31 C30 120.8(9) . . ?
C6 C5 C4 120.6(8) . . ?
C59 C58 C57 120.2(8) . . ?
C31 C32 C33 120.4(8) . . ?
C18 C17 C16 120.4(9) . . ?
C61 C62 C63 121.3(8) . . ?
C25 C24 C23 121.3(9) . . ?
C32 C33 C34 119.7(9) . . ?
C72 C71 C70 117.2(10) . . ?
C11 C12 C13 120.9(8) . . ?
C50 C51 C52 119.8(8) . . ?
C76 C75 C74 120.9(11) . . ?
C75 C76 C77 119.4(10) . . ?
C73 C78 C77 119.1(11) . . ?
C18 C19 C20 119.8(9) . . ?
C64 C63 C62 119.1(8) . . ?
C19 C18 C17 120.6(8) . . ?
C58 C59 C60 120.5(9) . . ?
C38 C39 C40 121.5(8) . . ?
C76 C77 C78 120.6(10) . . ?
C24 C25 C26 121.0(10) . . ?

loop_
_geom_bond_atom_site_label_1
_geom_bond_atom_site_label_2
_geom_bond_distance
_geom_bond_site_symmetry_2
_geom_bond_publ_flag
Mn1 O4 2.172(4) . ?
Mn1 O2 2.173(4) . ?
Mn1 O5 2.186(4) . ?
Mn1 O1 2.214(4) . ?
Mn1 O3 2.226(4) . ?
Mn1 O6 2.226(4) . ?
Mn2 Cl2 2.346(2) . ?
Mn2 Cl4 2.367(2) . ?
Mn2 Cl3 2.367(2) . ?
Mn2 Cl1 2.369(2) . ?
P3 O3 1.498(4) . ?
P3 C29 1.800(6) . ?
P3 C35 1.808(6) . ?
P3 C27 1.826(6) . ?
P1 O1 1.503(4) . ?
P1 C9 1.808(6) . ?
P1 C3 1.818(6) . ?
P1 C1 1.832(6) . ?
P6 O6 1.496(4) . ?
P6 C67 1.792(6) . ?
P6 C73 1.805(7) . ?
P6 C53 1.828(6) . ?
P2 O2 1.499(4) . ?
P2 C21 1.802(7) . ?
P2 C15 1.808(6) . ?
P2 C1 1.822(6) . ?
P5 O5 1.509(4) . ?
P5 C55 1.802(6) . ?
P5 C61 1.803(6) . ?
P5 C53 1.829(6) . ?
P4 O4 1.505(4) . ?
P4 C47 1.800(6) . ?
P4 C41 1.801(6) . ?
P4 C27 1.823(6) . ?
C28 C27 1.530(8) . ?
C10 C9 1.373(10) . ?
C10 C11 1.381(12) . ?
C46 C45 1.382(11) . ?
C46 C41 1.390(9) . ?
C21 C22 1.366(10) . ?
C21 C26 1.374(10) . ?
C9 C14 1.381(10) . ?
C4 C3 1.360(9) . ?
C4 C5 1.406(11) . ?
C54 C53 1.543(9) . ?
C55 C56 1.356(10) . ?
C55 C60 1.386(10) . ?
C42 C41 1.360(9) . ?
C42 C43 1.380(11) . ?
C68 C67 1.384(9) . ?
C68 C69 1.398(13) . ?
C29 C34 1.381(10) . ?
C29 C30 1.385(10) . ?
C2 C1 1.541(9) . ?
C56 C57 1.386(11) . ?
C11 C12 1.356(14) . ?
C35 C40 1.361(10) . ?
C35 C36 1.376(9) . ?
C74 C73 1.367(11) . ?
C74 C75 1.388(12) . ?
C45 C44 1.357(13) . ?
C30 C31 1.380(11) . ?
C47 C52 1.389(9) . ?
C47 C48 1.391(9) . ?
C73 C78 1.377(11) . ?
C72 C71 1.381(12) . ?
C72 C67 1.396(10) . ?
C34 C33 1.386(11) . ?
C38 C39 1.322(14) . ?
C38 C37 1.364(13) . ?
C14 C13 1.389(11) . ?
C3 C8 1.380(10) . ?
C65 C66 1.356(11) . ?
C65 C64 1.369(15) . ?
C66 C61 1.380(10) . ?
C15 C20 1.364(10) . ?
C15 C16 1.395(10) . ?
C44 C43 1.380(13) . ?
C61 C62 1.373(9) . ?
C23 C24 1.370(15) . ?
C23 C22 1.386(11) . ?
C6 C5 1.342(14) . ?
C6 C7 1.351(15) . ?
C70 C69 1.333(16) . ?
C70 C71 1.409(16) . ?
C48 C49 1.379(10) . ?
C49 C50 1.373(13) . ?
C52 C51 1.400(10) . ?
C64 C63 1.351(14) . ?
C16 C17 1.374(11) . ?
C37 C36 1.392(11) . ?
C26 C25 1.389(15) . ?
C13 C12 1.359(13) . ?
C40 C39 1.409(13) . ?
C8 C7 1.383(13) . ?
C60 C59 1.375(12) . ?
C50 C51 1.364(13) . ?
C57 C58 1.350(14) . ?
C20 C19 1.387(13) . ?
C31 C32 1.343(15) . ?
C58 C59 1.344(15) . ?
C32 C33 1.381(15) . ?
C17 C18 1.366(14) . ?
C62 C63 1.386(11) . ?
C24 C25 1.352(17) . ?
C75 C76 1.342(16) . ?
C76 C77 1.380(19) . ?
C78 C77 1.389(15) . ?
C19 C18 1.349(15) . ?
